data_2200165
loop_
_publ_author_name
'Parvez, Masood'
'Simion, Dan V.'
'Sorensen, Ted S.'

_publ_section_title
;
 A novel chiral <i>C</i>~2~ axially symmetric acenaphthoquinone diketal
;
_journal_issue 4
_journal_name_full 'Acta Crystallographica Section E'
_journal_page_first o366
_journal_page_last o367
_journal_paper_doi 10.1107/S1600536801005049
_journal_volume 57
_journal_year 2001
_chemical_formula_iupac 'C20 H22 O4'
_chemical_formula_moiety 'C20 H22 O4'
_chemical_formula_sum 'C20 H22 O4'
_chemical_formula_weight 326.38
_chemical_name_common 'bis Dioxane'
_chemical_name_systematic
;
(-)-(4R,5R,4''R,5''R)-4,5,4'',5''-Tetramethyldispiro[1,3-dioxalane-
2,1'(2'H)-acenaphthylene-2',2''-1,3-dioxalane]
;
_space_group_IT_number 19
_symmetry_cell_setting orthorhombic
_symmetry_space_group_name_Hall 'P 2ac 2ab'
_symmetry_space_group_name_H-M 'P 21 21 21'
_cell_angle_alpha 90.00
_cell_angle_beta 90.00
_cell_angle_gamma 90.00
_cell_formula_units_Z 4
_cell_length_a 9.799(3)
_cell_length_b 19.331(5)
_cell_length_c 9.054(3)
_cell_measurement_reflns_used 25
_cell_measurement_temperature 200(2)
_cell_measurement_theta_max 15.0
_cell_measurement_theta_min 10.0
_cell_volume 1715.0(9)
_computing_cell_refinement 'MSC/AFC Diffractometer Control Software'
_computing_data_collection
;MSC/AFC Diffractometer Control Software (Molecular Structure Corporation,
 1988)
;
_computing_data_reduction 'TEXSAN (Molecular Structure Corporation, 1994)'
_computing_molecular_graphics TEXSAN
_computing_publication_material 'SHELXL97 (Sheldrick, 1997)'
_computing_structure_refinement 'SHELXS97 (Sheldrick, 1997)'
_computing_structure_solution 'SAPI91 (Fan, 1991)'
_diffrn_ambient_temperature 200(2)
_diffrn_measured_fraction_theta_full 1.00
_diffrn_measured_fraction_theta_max 1.00
_diffrn_measurement_device_type 'Rigaku AFC-6S'
_diffrn_measurement_method \w/2\q
_diffrn_radiation_monochromator graphite
_diffrn_radiation_source 'fine-focus sealed tube'
_diffrn_radiation_type MoK\a
_diffrn_radiation_wavelength .71069
_diffrn_reflns_av_R_equivalents .00
_diffrn_reflns_av_sigmaI/netI .12
_diffrn_reflns_limit_h_max 11
_diffrn_reflns_limit_h_min 0
_diffrn_reflns_limit_k_max 23
_diffrn_reflns_limit_k_min 0
_diffrn_reflns_limit_l_max 10
_diffrn_reflns_limit_l_min 0
_diffrn_reflns_number 1758
_diffrn_reflns_theta_full 25.0
_diffrn_reflns_theta_max 25.0
_diffrn_reflns_theta_min 2.0
_diffrn_standards_decay_% <0.5
_diffrn_standards_interval_count 200
_diffrn_standards_number 3
_exptl_absorpt_coefficient_mu .09
_exptl_absorpt_correction_type none
_exptl_crystal_colour colourless
_exptl_crystal_density_diffrn 1.264
_exptl_crystal_density_meas ?
_exptl_crystal_density_method 'not measured'
_exptl_crystal_description prismatic
_exptl_crystal_F_000 696
_exptl_crystal_size_max .50
_exptl_crystal_size_mid .21
_exptl_crystal_size_min .13
_refine_diff_density_max .22
_refine_diff_density_min -.24
_refine_ls_abs_structure_details '(Flack, 1983)'
_refine_ls_abs_structure_Flack -1(4)
_refine_ls_extinction_coef .013(3)
_refine_ls_extinction_method SHELXL
_refine_ls_goodness_of_fit_ref 1.00
_refine_ls_hydrogen_treatment riding
_refine_ls_matrix_type full
_refine_ls_number_parameters 218
_refine_ls_number_reflns 1758
_refine_ls_number_restraints 0
_refine_ls_restrained_S_all 1.00
_refine_ls_R_factor_all .154
_refine_ls_R_factor_gt .040
_refine_ls_shift/su_max <0.001
_refine_ls_shift/su_mean .00
_refine_ls_structure_factor_coef Fsqd
_refine_ls_weighting_details 'calc w = 1/[\s^2^(Fo^2^)+(0.0835P)^2^] where P = (Fo^2^+2Fc^2^)/3'
_refine_ls_weighting_scheme calc
_refine_ls_wR_factor_ref .167
_reflns_number_gt 831
_reflns_number_total 1758
_reflns_threshold_expression I>2\s(I)
_cod_data_source_file cv6011.cif
_cod_data_source_block I
_cod_depositor_comments
;
The following automatic conversions were performed:

'_exptl_crystal_density_meas' value 'not measured' was changed to '?'
- the value is perceived as not measured.

Automatic conversion script
Id: cif_fix_values 3008 2015-01-20 13:52:24Z robertas 
;
_cod_database_code 2200165
_cod_database_fobs_code 2200165

loop_
_symmetry_equiv_pos_as_xyz
'x, y, z'
'-x+1/2, -y, z+1/2'
'x+1/2, -y+1/2, -z'
'-x, y+1/2, -z+1/2'

loop_
_atom_site_label
_atom_site_fract_x
_atom_site_fract_y
_atom_site_fract_z
_atom_site_U_iso_or_equiv
_atom_site_adp_type
_atom_site_calc_flag
_atom_site_refinement_flags
_atom_site_occupancy
_atom_site_disorder_assembly
_atom_site_disorder_group
_atom_site_type_symbol
O1 .4224(4) .8113(2) .1498(5) .0382(11) Uani d . 1 . . O
O2 .2437(4) .7621(2) .0262(4) .0382(12) Uani d . 1 . . O
O3 .2818(5) .8308(2) .3954(4) .0396(12) Uani d . 1 . . O
O4 .0994(4) .8184(2) .2423(4) .0368(11) Uani d . 1 . . O
C1 .2786(6) .6664(3) .3185(6) .0330(15) Uani d . 1 . . C
C2 .1912(7) .7163(3) .3759(6) .0343(16) Uani d . 1 . . C
C3 .1042(7) .6992(3) .4889(7) .0417(17) Uani d . 1 . . C
H3 .0432 .7322 .5269 .050 Uiso calc R 1 . . H
C4 .1073(8) .6331(4) .5462(7) .052(2) Uani d . 1 . . C
H4 .0482 .6219 .6244 .062 Uiso calc R 1 . . H
C5 .1956(7) .5822(4) .4917(7) .0476(19) Uani d . 1 . . C
H5 .1958 .5377 .5334 .057 Uiso calc R 1 . . H
C6 .2844(7) .5981(3) .3737(7) .0394(17) Uani d . 1 . . C
C7 .3782(7) .5544(3) .3019(8) .0457(18) Uani d . 1 . . C
H7 .3869 .5082 .3332 .055 Uiso calc R 1 . . H
C8 .4574(7) .5777(3) .1869(8) .048(2) Uani d . 1 . . C
H8 .5202 .5473 .1430 .058 Uiso calc R 1 . . H
C9 .4475(7) .6451(4) .1335(7) .0425(18) Uani d . 1 . . C
H9 .5016 .6594 .0534 .051 Uiso calc R 1 . . H
C10 .3567(5) .6912(3) .1997(7) .0308(15) Uani d . 1 . . C
C11 .3138(6) .7633(3) .1641(6) .0354(16) Uani d . 1 . . C
C12 .2172(6) .7847(3) .2969(6) .0302(14) Uani d . 1 . . C
C13 .4487(6) .8185(3) -.0069(7) .0368(16) Uani d . 1 . . C
H13 .5049 .7790 -.0405 .044 Uiso calc R 1 . . H
C14 .3072(6) .8118(4) -.0709(6) .0384(16) Uani d . 1 . . C
H14 .2594 .8567 -.0614 .046 Uiso calc R 1 . . H
C15 .5246(7) .8837(3) -.0339(8) .059(2) Uani d . 1 . . C
H15A .6136 .8809 .0125 .088 Uiso calc R 1 . . H
H15B .4740 .9222 .0075 .088 Uiso calc R 1 . . H
H15C .5356 .8904 -.1394 .088 Uiso calc R 1 . . H
C16 .2968(8) .7876(4) -.2260(6) .066(2) Uani d . 1 . . C
H16A .2016 .7858 -.2550 .099 Uiso calc R 1 . . H
H16B .3367 .7418 -.2343 .099 Uiso calc R 1 . . H
H16C .3454 .8193 -.2901 .099 Uiso calc R 1 . . H
C17 .2239(7) .8971(3) .3690(7) .0408(17) Uani d . 1 . . C
H17 .2700 .9188 .2834 .049 Uiso calc R 1 . . H
C18 .0793(7) .8804(3) .3288(8) .0438(18) Uani d . 1 . . C
H18 .0271 .8691 .4192 .053 Uiso calc R 1 . . H
C19 .2438(7) .9423(4) .5052(7) .057(2) Uani d . 1 . . C
H19A .3405 .9502 .5208 .085 Uiso calc R 1 . . H
H19B .2056 .9191 .5908 .085 Uiso calc R 1 . . H
H19C .1980 .9862 .4908 .085 Uiso calc R 1 . . H
C20 .0015(8) .9315(3) .2383(9) .059(2) Uani d . 1 . . C
H20A -.0899 .9141 .2204 .088 Uiso calc R 1 . . H
H20B .0476 .9385 .1447 .088 Uiso calc R 1 . . H
H20C -.0039 .9751 .2910 .088 Uiso calc R 1 . . H

loop_
_atom_site_aniso_label
_atom_site_aniso_U_11
_atom_site_aniso_U_22
_atom_site_aniso_U_33
_atom_site_aniso_U_12
_atom_site_aniso_U_13
_atom_site_aniso_U_23
O1 .033(2) .046(3) .036(2) -.006(2) .005(2) -.001(2)
O2 .038(3) .052(3) .025(2) -.006(2) -.005(2) .000(2)
O3 .040(3) .039(3) .039(2) .003(2) -.008(2) -.009(2)
O4 .035(2) .035(2) .041(2) .005(2) -.004(2) -.007(2)
C1 .026(3) .051(4) .022(3) -.007(3) -.003(3) .001(3)
C2 .032(3) .043(4) .028(3) -.004(3) -.006(3) -.001(3)
C3 .041(4) .046(4) .038(4) .002(4) .003(4) .003(4)
C4 .052(5) .070(5) .034(4) -.017(5) .006(4) .011(4)
C5 .048(4) .046(4) .049(4) -.013(4) -.006(4) .019(4)
C6 .040(4) .039(4) .040(4) -.008(3) -.005(4) .003(3)
C7 .053(4) .033(4) .051(4) .008(4) -.001(4) -.002(4)
C8 .048(4) .037(4) .060(5) .006(3) .012(4) -.011(4)
C9 .042(4) .050(5) .035(4) -.001(4) .002(4) -.005(4)
C10 .022(3) .035(4) .035(3) -.003(3) -.003(3) -.007(3)
C11 .032(3) .051(4) .024(3) -.007(3) -.002(3) -.004(3)
C12 .023(3) .037(4) .031(3) .003(3) -.002(3) -.007(3)
C13 .040(4) .029(3) .042(4) .007(3) .008(3) .006(3)
C14 .031(3) .042(4) .042(4) .010(3) .006(3) .007(3)
C15 .057(5) .047(5) .072(5) .000(4) .018(5) .012(4)
C16 .061(5) .107(7) .030(4) .016(5) .001(4) .006(4)
C17 .053(4) .033(4) .036(4) -.007(3) .010(4) -.004(3)
C18 .040(4) .050(4) .041(4) -.001(4) .008(4) -.010(3)
C19 .058(5) .053(4) .059(5) .007(4) -.007(4) -.026(4)
C20 .070(5) .037(4) .070(5) .014(4) -.021(4) -.008(4)

loop_
_atom_type_symbol
_atom_type_description
_atom_type_scat_dispersion_real
_atom_type_scat_dispersion_imag
_atom_type_scat_source
C C .0033 .0016 'International Tables Vol C Tables 4.2.6.8 and 6.1.1.4'
H H .0000 .0000 'International Tables Vol C Tables 4.2.6.8 and 6.1.1.4'
O O .0106 .0060 'International Tables Vol C Tables 4.2.6.8 and 6.1.1.4'

loop_
_geom_angle_atom_site_label_1
_geom_angle_atom_site_label_2
_geom_angle_atom_site_label_3
_geom_angle
_geom_angle_publ_flag
C11 O1 C13 106.6(5) n
C11 O2 C14 108.4(4) n
C12 O3 C17 106.5(5) n
C12 O4 C18 107.8(4) n
C2 C1 C10 112.6(6) n
C2 C1 C6 122.7(6) n
C10 C1 C6 124.6(6) n
C3 C2 C1 119.6(6) n
C3 C2 C12 131.5(6) n
C1 C2 C12 108.9(5) n
C2 C3 C4 119.4(6) n
C2 C3 H3 120.3 n
C4 C3 H3 120.3 n
C3 C4 C5 122.1(7) n
C3 C4 H4 118.9 n
C5 C4 H4 118.9 n
C4 C5 C6 119.7(6) n
C4 C5 H5 120.2 n
C6 C5 H5 120.2 n
C7 C6 C5 128.5(6) n
C7 C6 C1 115.1(6) n
C5 C6 C1 116.5(6) n
C8 C7 C6 121.4(6) n
C8 C7 H7 119.3 n
C6 C7 H7 119.3 n
C7 C8 C9 122.1(7) n
C7 C8 H8 119.0 n
C9 C8 H8 119.0 n
C8 C9 C10 119.5(6) n
C8 C9 H9 120.2 n
C10 C9 H9 120.2 n
C9 C10 C1 117.3(6) n
C9 C10 C11 133.2(6) n
C1 C10 C11 109.3(5) n
O1 C11 O2 107.0(4) n
O1 C11 C10 114.8(5) n
O2 C11 C10 108.0(5) n
O1 C11 C12 110.3(5) n
O2 C11 C12 112.4(5) n
C10 C11 C12 104.3(5) n
O3 C12 O4 107.2(4) n
O3 C12 C2 109.0(5) n
O4 C12 C2 115.3(5) n
O3 C12 C11 112.1(5) n
O4 C12 C11 110.0(4) n
C2 C12 C11 103.3(5) n
O1 C13 C15 109.4(5) n
O1 C13 C14 101.8(5) n
C15 C13 C14 118.1(6) n
O1 C13 H13 109.1 n
C15 C13 H13 109.1 n
C14 C13 H13 109.1 n
O2 C14 C16 109.7(6) n
O2 C14 C13 102.7(5) n
C16 C14 C13 117.0(6) n
O2 C14 H14 109.0 n
C16 C14 H14 109.0 n
C13 C14 H14 109.0 n
C13 C15 H15A 109.5 n
C13 C15 H15B 109.5 n
H15A C15 H15B 109.5 n
C13 C15 H15C 109.5 n
H15A C15 H15C 109.5 n
H15B C15 H15C 109.5 n
C14 C16 H16A 109.5 n
C14 C16 H16B 109.5 n
H16A C16 H16B 109.5 n
C14 C16 H16C 109.5 n
H16A C16 H16C 109.5 n
H16B C16 H16C 109.5 n
O3 C17 C18 102.9(5) n
O3 C17 C19 109.2(5) n
C18 C17 C19 116.2(6) n
O3 C17 H17 109.4 n
C18 C17 H17 109.4 n
C19 C17 H17 109.4 n
O4 C18 C20 108.7(5) n
O4 C18 C17 100.4(5) n
C20 C18 C17 118.3(6) n
O4 C18 H18 109.6 n
C20 C18 H18 109.6 n
C17 C18 H18 109.6 n
C17 C19 H19A 109.5 n
C17 C19 H19B 109.5 n
H19A C19 H19B 109.5 n
C17 C19 H19C 109.5 n
H19A C19 H19C 109.5 n
H19B C19 H19C 109.5 n
C18 C20 H20A 109.5 n
C18 C20 H20B 109.5 n
H20A C20 H20B 109.5 n
C18 C20 H20C 109.5 n
H20A C20 H20C 109.5 n
H20B C20 H20C 109.5 n

loop_
_geom_bond_atom_site_label_1
_geom_bond_atom_site_label_2
_geom_bond_site_symmetry_2
_geom_bond_distance
_geom_bond_publ_flag
O1 C11 . 1.418(7) n
O1 C13 . 1.449(7) n
O2 C11 . 1.425(7) n
O2 C14 . 1.443(7) n
O3 C12 . 1.411(7) n
O3 C17 . 1.423(7) n
O4 C12 . 1.415(7) n
O4 C18 . 1.444(7) n
C1 C2 . 1.391(8) n
C1 C10 . 1.405(8) n
C1 C6 . 1.413(8) n
C2 C3 . 1.371(8) n
C2 C12 . 1.525(8) n
C3 C4 . 1.379(9) n
C3 H3 . .9400 n
C4 C5 . 1.400(10) n
C4 H4 . .9400 n
C5 C6 . 1.411(9) n
C5 H5 . .9400 n
C6 C7 . 1.408(9) n
C7 C8 . 1.374(9) n
C7 H7 . .9400 n
C8 C9 . 1.392(9) n
C8 H8 . .9400 n
C9 C10 . 1.395(8) n
C9 H9 . .9400 n
C10 C11 . 1.492(9) n
C11 C12 . 1.585(8) n
C13 C15 . 1.482(8) n
C13 C14 . 1.508(9) n
C13 H13 . .9900 n
C14 C16 . 1.483(8) n
C14 H14 . .9900 n
C15 H15A . .9700 n
C15 H15B . .9700 n
C15 H15C . .9700 n
C16 H16A . .9700 n
C16 H16B . .9700 n
C16 H16C . .9700 n
C17 C18 . 1.499(9) n
C17 C19 . 1.524(8) n
C17 H17 . .9900 n
C18 C20 . 1.493(9) n
C18 H18 . .9900 n
C19 H19A . .9700 n
C19 H19B . .9700 n
C19 H19C . .9700 n
C20 H20A . .9700 n
C20 H20B . .9700 n
C20 H20C . .9700 n

loop_
_geom_torsion_atom_site_label_1
_geom_torsion_atom_site_label_2
_geom_torsion_atom_site_label_3
_geom_torsion_atom_site_label_4
_geom_torsion
_geom_torsion_publ_flag
C10 C1 C2 C3 177.5(5) n
C6 C1 C2 C3 -1.3(9) n
C10 C1 C2 C12 -4.4(7) n
C6 C1 C2 C12 176.8(5) n
C1 C2 C3 C4 1.5(9) n
C12 C2 C3 C4 -176.1(6) n
C2 C3 C4 C5 -.7(10) n
C3 C4 C5 C6 -.4(10) n
C4 C5 C6 C7 -178.7(7) n
C4 C5 C6 C1 .7(9) n
C2 C1 C6 C7 179.7(6) n
C10 C1 C6 C7 1.0(9) n
C2 C1 C6 C5 .2(9) n
C10 C1 C6 C5 -178.5(5) n
C5 C6 C7 C8 179.5(7) n
C1 C6 C7 C8 .1(9) n
C6 C7 C8 C9 -1.3(10) n
C7 C8 C9 C10 1.3(10) n
C8 C9 C10 C1 -.3(9) n
C8 C9 C10 C11 -174.6(6) n
C2 C1 C10 C9 -179.7(5) n
C6 C1 C10 C9 -.9(8) n
C2 C1 C10 C11 -4.1(7) n
C6 C1 C10 C11 174.7(5) n
C13 O1 C11 O2 -21.3(6) n
C13 O1 C11 C10 98.6(5) n
C13 O1 C11 C12 -143.8(5) n
C14 O2 C11 O1 -2.1(6) n
C14 O2 C11 C10 -126.3(5) n
C14 O2 C11 C12 119.1(5) n
C9 C10 C11 O1 -54.2(9) n
C1 C10 C11 O1 131.1(5) n
C9 C10 C11 O2 65.1(8) n
C1 C10 C11 O2 -109.5(5) n
C9 C10 C11 C12 -175.1(6) n
C1 C10 C11 C12 10.3(6) n
C17 O3 C12 O4 -15.2(6) n
C17 O3 C12 C2 -140.7(5) n
C17 O3 C12 C11 105.5(6) n
C18 O4 C12 O3 -10.4(6) n
C18 O4 C12 C2 111.2(5) n
C18 O4 C12 C11 -132.5(5) n
C3 C2 C12 O3 68.7(8) n
C1 C2 C12 O3 -109.1(5) n
C3 C2 C12 O4 -51.8(9) n
C1 C2 C12 O4 130.3(5) n
C3 C2 C12 C11 -171.9(6) n
C1 C2 C12 C11 10.3(6) n
O1 C11 C12 O3 -18.7(7) n
O2 C11 C12 O3 -138.0(5) n
C10 C11 C12 O3 105.1(5) n
O1 C11 C12 O4 100.4(5) n
O2 C11 C12 O4 -19.0(7) n
C10 C11 C12 O4 -135.8(5) n
O1 C11 C12 C2 -135.9(5) n
O2 C11 C12 C2 104.7(6) n
C10 C11 C12 C2 -12.1(6) n
C11 O1 C13 C15 160.5(5) n
C11 O1 C13 C14 34.9(6) n
C11 O2 C14 C16 148.4(6) n
C11 O2 C14 C13 23.3(6) n
O1 C13 C14 O2 -35.0(6) n
C15 C13 C14 O2 -154.7(6) n
O1 C13 C14 C16 -155.2(6) n
C15 C13 C14 C16 85.1(8) n
C12 O3 C17 C18 33.7(6) n
C12 O3 C17 C19 157.7(5) n
C12 O4 C18 C20 154.8(5) n
C12 O4 C18 C17 29.9(6) n
O3 C17 C18 O4 -38.4(6) n
C19 C17 C18 O4 -157.6(5) n
O3 C17 C18 C20 -156.4(6) n
C19 C17 C18 C20 84.3(8) n

loop_
_cod_related_entry_id
_cod_related_entry_database
_cod_related_entry_code
1 ChemSpider 24731066
